data_7056515
loop_
_publ_author_name
'Tsovaltzi, E.'
'Malamidou-Xenikaki, E.'
'Dalezis, P.'
'Hatzidimitriou, Antonios'
'Trafalis, D.'
'Lazarides, Theodore'
'Sarli, Vasiliki'

_publ_section_title
;
 Synthesis and Analysis of the Anticancer Activity of Ru(II) Complexes
 Incorporating 2-Hydroxymethylidene-indene-1,3-diones Ligands
;
_journal_name_full 'New J. Chem.'
_journal_paper_doi 10.1039/C7NJ02162C
_journal_year 2017
_chemical_formula_moiety 'C26 H29 Cl1 O4 Ru1'
_chemical_formula_sum 'C26 H29 Cl O4 Ru'
_chemical_formula_weight 542.04
_space_group_IT_number 2
_symmetry_cell_setting triclinic
_symmetry_space_group_name_Hall '-P 1'
_symmetry_space_group_name_H-M 'P -1'
_atom_sites_solution_hydrogens difmap
_atom_sites_solution_primary other
_audit_update_record
;
2017-03-08 deposited with the CCDC.
2017-08-15 downloaded from the CCDC.
;
_cell_angle_alpha 99.204(5)
_cell_angle_beta 91.117(5)
_cell_angle_gamma 94.615(5)
_cell_formula_units_Z 4
_cell_length_a 9.3961(10)
_cell_length_b 14.3704(15)
_cell_length_c 18.598(2)
_cell_measurement_reflns_used 314
_cell_measurement_temperature 295
_cell_measurement_theta_max 20
_cell_measurement_theta_min 10
_cell_volume 2469.5(5)
_computing_cell_refinement 'Apex2 (Bruker AXS, 2006)'
_computing_data_collection 'Apex2 (Bruker AXS, 2006)'
_computing_data_reduction 'Apex2 (Bruker AXS, 2006)'
_computing_molecular_graphics 'CAMERON (Watkin et al., 1996)'
_computing_publication_material 'CRYSTALS (Betteridge et al., 2003)'
_computing_structure_refinement 'CRYSTALS (Betteridge et al., 2003)'
_computing_structure_solution 'Superflip (Palatinus & Chapuis, 2007)'
_diffrn_ambient_temperature 295
_diffrn_measured_fraction_theta_full 0.990
_diffrn_measured_fraction_theta_max 0.983
_diffrn_measurement_device Area
_diffrn_measurement_device_type 'Bruker Kappa Apex2'
_diffrn_measurement_method '\f & \w scans'
_diffrn_radiation_monochromator graphite
_diffrn_radiation_type 'Mo K\a'
_diffrn_radiation_wavelength 0.71073
_diffrn_reflns_av_R_equivalents 0.025
_diffrn_reflns_limit_h_max 11
_diffrn_reflns_limit_h_min -11
_diffrn_reflns_limit_k_max 16
_diffrn_reflns_limit_k_min -17
_diffrn_reflns_limit_l_max 22
_diffrn_reflns_limit_l_min -22
_diffrn_reflns_number 32640
_diffrn_reflns_theta_full 25.022
_diffrn_reflns_theta_max 25.533
_diffrn_reflns_theta_min 1.110
_diffrn_standards_number 0
_exptl_absorpt_coefficient_mu 0.772
_exptl_absorpt_correction_T_max 0.94
_exptl_absorpt_correction_T_min 0.83
_exptl_absorpt_correction_type numerical
_exptl_absorpt_process_details
; 
 Analytical Absorption (De Meulenaer & Tompa, 1965) 
;
_exptl_crystal_colour pink
_exptl_crystal_density_diffrn 1.458
_exptl_crystal_density_method 'not measured'
_exptl_crystal_description plate
_exptl_crystal_F_000 1112
_exptl_crystal_size_max 0.360
_exptl_crystal_size_mid 0.240
_exptl_crystal_size_min 0.080
_refine_diff_density_max 1.37
_refine_diff_density_min -0.70
_refine_ls_extinction_method None
_refine_ls_goodness_of_fit_ref 1.0001
_refine_ls_hydrogen_treatment mixed
_refine_ls_matrix_type full
_refine_ls_number_parameters 572
_refine_ls_number_reflns 6480
_refine_ls_number_restraints 26
_refine_ls_R_factor_all 0.0624
_refine_ls_R_factor_gt 0.0386
_refine_ls_shift/su_max 0.0009287
_refine_ls_shift/su_mean 0.0000244
_refine_ls_structure_factor_coef Fsqd
_refine_ls_weighting_details
;
 Method, part 1, Chebychev polynomial, (Watkin, 1994, Prince, 1982) 
 [weight] = 1.0/[A~0~*T~0~(x)+A~1~*T~1~(x) ... +A~n-1~]*T~n-1~(x)] 
 where A~i~ are the Chebychev coefficients listed below and x= Fcalc/Fmax 
 Method = Robust Weighting (Prince, 1982) 
 W = [weight] * [1-(deltaF/6*sigmaF)^2^]^2^ 
 A~i~ are: 
 3.13 3.89 1.34 
;
_refine_ls_weighting_scheme calc
_refine_ls_wR_factor_all 0.0988
_refine_ls_wR_factor_gt 0.0895
_refine_ls_wR_factor_ref 0.0895
_reflns_limit_h_max 11
_reflns_limit_h_min -11
_reflns_limit_k_max 17
_reflns_limit_k_min -17
_reflns_limit_l_max 22
_reflns_limit_l_min 0
_reflns_number_gt 6480
_reflns_number_total 9088
_reflns_threshold_expression I>2.0\s(I)
_oxford_diffrn_Wilson_B_factor 2.73
_oxford_diffrn_Wilson_scale 171.72
_oxford_refine_ls_r_factor_ref 0.0386
_oxford_refine_ls_scale 0.11155(3)
_oxford_reflns_number_all 9049
_oxford_reflns_threshold_expression_ref I>2.0\s(I)
_cod_data_source_file c7nj02162c2.cif
_cod_data_source_block 1_CCDC1
_cod_depositor_comments
;
The following automatic conversions were performed:

'_atom_sites_solution_primary' value 'Other' changed to 'other'
according to
/home/data/users/saulius/crontab/automatic-downloads/rss-feeds/RSC/lib/dictionaries/cif_core.dic
dictionary named 'cif_core.dic' version 2.4.2 from 2011-04-26.

Automatic conversion script
Id: cif_fix_values 4973 2017-02-22 13:04:09Z antanas 
;
_cod_original_cell_volume 2469.4(3)
_cod_original_sg_symbol_H-M 'P -1 '
_cod_original_formula_sum 'C26 H29 Cl1 O4 Ru1'
_cod_database_code 7056515

loop_
_symmetry_equiv_pos_as_xyz
x,y,z
-x,-y,-z

loop_
_atom_site_label
_atom_site_type_symbol
_atom_site_fract_x
_atom_site_fract_y
_atom_site_fract_z
_atom_site_U_iso_or_equiv
_atom_site_occupancy
_atom_site_adp_type
_atom_site_refinement_flags_posn
_atom_site_refinement_flags_adp
_atom_site_disorder_group
Ru1 Ru 0.55499(4) 0.48231(3) 0.790712(19) 0.0359 1.0000 Uani . . .
Ru2 Ru 0.97233(4) 0.26809(3) 0.57901(2) 0.0343 1.0000 Uani . . .
Cl1 Cl 0.78675(13) 0.56188(9) 0.77900(6) 0.0453 1.0000 Uani . . .
Cl2 Cl 0.75668(12) 0.31277(9) 0.52806(7) 0.0430 1.0000 Uani . . .
O11 O 0.6586(3) 0.4036(2) 0.85734(16) 0.0403 1.0000 Uani . . .
O21 O 0.5439(3) 0.5875(2) 0.88077(16) 0.0420 1.0000 Uani . . .
O31 O 0.7932(4) 0.6035(3) 1.08086(18) 0.0495 1.0000 Uani . . .
O41 O 0.4856(13) 0.8354(8) 1.0133(6) 0.062(3) 0.5000 Uiso . . 3
O51 O 0.5768(13) 0.8071(9) 1.0827(7) 0.097(3) 0.5000 Uiso . . 2
O12 O 0.9897(3) 0.1863(2) 0.47797(17) 0.0399 1.0000 Uani . . .
O22 O 0.8454(3) 0.1550(2) 0.60895(17) 0.0390 1.0000 Uani . . .
O32 O 0.7102(4) -0.0689(2) 0.39872(19) 0.0463 1.0000 Uani . . .
O42 O 1.0610(5) 0.1003(3) 0.2668(2) 0.0638 1.0000 Uani . . .
C1 C 0.3766(5) 0.5359(4) 0.7366(2) 0.0407 1.0000 Uani . . .
C2 C 0.4848(5) 0.5113(4) 0.6866(2) 0.0424 1.0000 Uani . . .
C3 C 0.5379(5) 0.4210(4) 0.6759(2) 0.0415 1.0000 Uani . . .
C4 C 0.4846(5) 0.3507(4) 0.7152(2) 0.0387 1.0000 Uani . . .
C5 C 0.3779(5) 0.3763(4) 0.7648(2) 0.0392 1.0000 Uani . . .
C6 C 0.3238(5) 0.4656(4) 0.7758(2) 0.0385 1.0000 Uani . . .
C7 C 0.3294(5) 0.6337(4) 0.7562(3) 0.0468 1.0000 Uani . . .
C8 C 0.2017(6) 0.6369(5) 0.7071(3) 0.0600 1.0000 Uani . . .
C9 C 0.4390(6) 0.7128(4) 0.7460(3) 0.0541 1.0000 Uani . . .
C10 C 0.5486(6) 0.2583(4) 0.7100(3) 0.0476 1.0000 Uani . . .
C11 C 0.7082(5) 0.4378(4) 0.9194(2) 0.0402 1.0000 Uani . . .
C12 C 0.6929(5) 0.5284(4) 0.9628(2) 0.0410 1.0000 Uani . . .
C13 C 0.6075(5) 0.5958(4) 0.9418(2) 0.0423 1.0000 Uani . . .
C14 C 0.7779(5) 0.5374(4) 1.0298(2) 0.0438 1.0000 Uani . . .
C15 C 0.8404(5) 0.4459(4) 1.0279(3) 0.0440 1.0000 Uani . . .
C16 C 0.9325(5) 0.4160(4) 1.0774(3) 0.0489 1.0000 Uani . . .
C17 C 0.9827(6) 0.3258(4) 1.0601(3) 0.0518 1.0000 Uani . . .
C18 C 0.9386(6) 0.2662(4) 0.9949(3) 0.0521 1.0000 Uani . . .
C19 C 0.8437(5) 0.2969(4) 0.9459(3) 0.0475 1.0000 Uani . . .
C20 C 0.7978(5) 0.3859(4) 0.9630(3) 0.0432 1.0000 Uani . . .
C21 C 0.5961(6) 0.6791(4) 0.9959(3) 0.0511 1.0000 Uani . . .
C22 C 0.5149(12) 0.7492(8) 0.9779(6) 0.051(3) 0.5000 Uiso . . 3
C23 C 0.5405(16) 0.8624(8) 1.0838(8) 0.073(4) 0.5000 Uiso D . 3
C24 C 0.5643(15) 0.9628(8) 1.1220(7) 0.080(4) 0.5000 Uiso D . 3
C25 C 0.6734(14) 1.0132(10) 1.1778(7) 0.085(4) 0.5000 Uiso D . 3
C26 C 0.7652(16) 1.0773(10) 1.1382(8) 0.086(4) 0.5000 Uiso D . 3
C27 C 0.6408(18) 0.7222(12) 1.0687(9) 0.089(4) 0.5000 Uiso . . 2
C28 C 0.5086(17) 0.8200(9) 1.0213(9) 0.052(4) 0.5000 Uiso D . 2
C29 C 0.4444(17) 0.9133(9) 1.0351(7) 0.084(4) 0.5000 Uiso D . 2
C30 C 0.3944(17) 0.9350(10) 0.9630(7) 0.085(4) 0.5000 Uiso D . 2
C31 C 0.3246(18) 1.0259(9) 0.9793(9) 0.094(5) 0.5000 Uiso D . 2
C32 C 1.1722(5) 0.3481(3) 0.5596(3) 0.0354 1.0000 Uani . . .
C33 C 1.2002(5) 0.2729(3) 0.5970(3) 0.0372 1.0000 Uani . . .
C34 C 1.1302(5) 0.2608(3) 0.6607(3) 0.0374 1.0000 Uani . . .
C35 C 1.0329(5) 0.3243(3) 0.6919(3) 0.0385 1.0000 Uani . . .
C36 C 1.0046(5) 0.3991(3) 0.6559(3) 0.0398 1.0000 Uani . . .
C37 C 1.0718(5) 0.4109(3) 0.5910(3) 0.0392 1.0000 Uani . . .
C38 C 1.2328(5) 0.3498(3) 0.4864(3) 0.0402 1.0000 Uani . . .
C39 C 1.3862(5) 0.3934(4) 0.4960(3) 0.0479 1.0000 Uani . . .
C40 C 1.1446(6) 0.3949(4) 0.4348(3) 0.0485 1.0000 Uani . . .
C41 C 0.9587(5) 0.3083(4) 0.7593(3) 0.0456 1.0000 Uani . . .
C42 C 0.9167(5) 0.1102(3) 0.4503(3) 0.0402 1.0000 Uani . . .
C43 C 0.8183(5) 0.0611(3) 0.4879(3) 0.0397 1.0000 Uani . . .
C44 C 0.7947(4) 0.0854(3) 0.5641(3) 0.0399 1.0000 Uani . . .
C45 C 0.7292(4) -0.0268(3) 0.4609(3) 0.0418 1.0000 Uani . . .
C46 C 0.6515(4) -0.0539(3) 0.5228(3) 0.0431 1.0000 Uani . U .
C47 C 0.5557(4) -0.1342(3) 0.5266(3) 0.0453 1.0000 Uani . U .
C48 C 0.4929(5) -0.1379(3) 0.5935(3) 0.0495 1.0000 Uani . . .
C49 C 0.5326(5) -0.0718(3) 0.6556(3) 0.0493 1.0000 Uani . . .
C50 C 0.6338(4) 0.0051(3) 0.6513(3) 0.0469 1.0000 Uani . . .
C51 C 0.6904(4) 0.0125(3) 0.5844(3) 0.0420 1.0000 Uani . . .
C52 C 0.9417(6) 0.0752(4) 0.3748(3) 0.0491 1.0000 Uani . . .
C53 C 1.0259(6) 0.1276(4) 0.3366(3) 0.0539 1.0000 Uani . . .
C54 C 1.1078(14) 0.1710(10) 0.2347(7) 0.072(4) 0.5000 Uiso D . 6
C55 C 1.2105(12) 0.1493(10) 0.1748(6) 0.074(4) 0.5000 Uiso D . 6
C56 C 1.1063(17) 0.1122(6) 0.1128(8) 0.091(5) 0.5000 Uiso D . 6
C57 C 1.0925(9) 0.0073(6) 0.1121(5) 0.1044 1.0000 Uani D . 6
C58 C 0.9512(18) 0.1107(12) 0.2255(8) 0.092(5) 0.5000 Uiso D . 5
C59 C 0.9998(19) 0.1560(10) 0.1619(7) 0.093(5) 0.5000 Uiso D . 5
C60 C 0.9958(16) 0.0802(9) 0.0961(8) 0.091(5) 0.5000 Uiso D . 5
H21 H 0.5231 0.5573 0.6592 0.0491 1.0000 Uiso R . .
H31 H 0.6105 0.4078 0.6419 0.0482 1.0000 Uiso R . .
H51 H 0.3397 0.3304 0.7923 0.0461 1.0000 Uiso R . .
H61 H 0.2509 0.4784 0.8098 0.0462 1.0000 Uiso R . .
H71 H 0.3016 0.6439 0.8074 0.0539 1.0000 Uiso R . .
H81 H 0.2341 0.6262 0.6575 0.0814 1.0000 Uiso R . .
H82 H 0.1664 0.6973 0.7188 0.0818 1.0000 Uiso R . .
H83 H 0.1285 0.5891 0.7144 0.0820 1.0000 Uiso R . .
H91 H 0.4024 0.7729 0.7609 0.0761 1.0000 Uiso R . .
H92 H 0.4599 0.7056 0.6948 0.0754 1.0000 Uiso R . .
H93 H 0.5239 0.7093 0.7738 0.0756 1.0000 Uiso R . .
H101 H 0.6348 0.2687 0.7382 0.0675 1.0000 Uiso R . .
H102 H 0.4850 0.2136 0.7284 0.0546 1.0000 Uiso R . .
H103 H 0.5675 0.2352 0.6607 0.0546 1.0000 Uiso R . .
H161 H 0.9557 0.4538 1.1213 0.0564 1.0000 Uiso R . .
H171 H 1.0484 0.3047 1.0923 0.0600 1.0000 Uiso R . .
H181 H 0.9715 0.2061 0.9845 0.0593 1.0000 Uiso R . .
H191 H 0.8130 0.2588 0.9033 0.0547 1.0000 Uiso R . .
H211 H 0.5383 0.7208 0.9762 0.0618 0.5000 Uiso R . 2
H212 H 0.6430 0.6860 1.0424 0.0828 0.5000 Uiso . . 3
H221 H 0.4725 0.7339 0.9298 0.0448 0.5000 Uiso R . 3
H231 H 0.6332 0.8690 1.0647 0.0902 0.5000 Uiso R . 3
H232 H 0.5685 0.8158 1.1086 0.0786 0.5000 Uiso R . 3
H241 H 0.5084 0.9452 1.1605 0.0964 0.5000 Uiso R . 3
H242 H 0.4960 1.0018 1.1108 0.0852 0.5000 Uiso R . 3
H251 H 0.6329 0.9923 1.2216 0.0882 0.5000 Uiso R . 3
H252 H 0.7353 0.9637 1.1699 0.0875 0.5000 Uiso R . 3
H261 H 0.8150 1.1266 1.1726 0.1122 0.5000 Uiso R . 3
H262 H 0.7069 1.1043 1.1051 0.1120 0.5000 Uiso R . 3
H263 H 0.8324 1.0390 1.1120 0.1123 0.5000 Uiso R . 3
H271 H 0.7055 0.6976 1.0999 0.0842 0.5000 Uiso R . 2
H281 H 0.5750 0.8199 0.9828 0.0613 0.5000 Uiso R . 2
H282 H 0.4354 0.7693 1.0065 0.0617 0.5000 Uiso R . 2
H291 H 0.5159 0.9644 1.0582 0.0893 0.5000 Uiso R . 2
H292 H 0.3633 0.9075 1.0668 0.0891 0.5000 Uiso R . 2
H301 H 0.4731 0.9420 0.9299 0.0880 0.5000 Uiso R . 2
H302 H 0.3234 0.8845 0.9406 0.0881 0.5000 Uiso R . 2
H311 H 0.4012 1.0711 0.9980 0.0948 0.5000 Uiso R . 2
H312 H 0.2939 1.0375 0.9327 0.0948 0.5000 Uiso R . 2
H313 H 0.2494 1.0407 1.0093 0.0948 0.5000 Uiso R . 2
H331 H 1.2679 0.2302 0.5786 0.0448 1.0000 Uiso R . .
H341 H 1.1487 0.2085 0.6839 0.0449 1.0000 Uiso R . .
H361 H 0.9392 0.4427 0.6756 0.0474 1.0000 Uiso R . .
H371 H 1.0502 0.4621 0.5674 0.0471 1.0000 Uiso R . .
H381 H 1.2340 0.2838 0.4634 0.0466 1.0000 Uiso R . .
H391 H 1.3846 0.4574 0.5207 0.0672 1.0000 Uiso R . .
H392 H 1.4261 0.3934 0.4487 0.0676 1.0000 Uiso R . .
H393 H 1.4411 0.3579 0.5242 0.0680 1.0000 Uiso R . .
H401 H 1.1913 0.3904 0.3891 0.0680 1.0000 Uiso R . .
H402 H 1.0498 0.3615 0.4280 0.0674 1.0000 Uiso R . .
H403 H 1.1386 0.4599 0.4553 0.0678 1.0000 Uiso R . .
H411 H 0.8593 0.3157 0.7545 0.0649 1.0000 Uiso R . .
H412 H 0.9709 0.2460 0.7679 0.0520 1.0000 Uiso R . .
H413 H 0.9990 0.3527 0.7993 0.0520 1.0000 Uiso R . .
H481 H 0.4197 -0.1857 0.5962 0.0558 1.0000 Uiso R . .
H491 H 0.490(6) -0.079(4) 0.697(3) 0.053(16) 1.0000 Uiso . . .
H501 H 0.6633 0.0498 0.6915 0.0535 1.0000 Uiso R . .
H521 H 0.8996 0.0168 0.3545 0.0569 1.0000 Uiso R . .
H531 H 1.0620 0.1885 0.3589 0.0629 1.0000 Uiso R . .
H541 H 1.0263 0.1916 0.2128 0.0873 0.5000 Uiso R . 6
H542 H 1.1572 0.2250 0.2608 0.0871 0.5000 Uiso R . 6
H551 H 1.2707 0.1026 0.1847 0.0891 0.5000 Uiso R . 6
H552 H 1.2634 0.2057 0.1668 0.0832 0.5000 Uiso R . 6
H561 H 1.0165 0.1381 0.1187 0.0969 0.5000 Uiso R . 6
H562 H 1.1467 0.1264 0.0690 0.0969 0.5000 Uiso R . 6
H571 H 1.1828 -0.0172 0.1045 0.1238 0.5000 Uiso R . 6
H572 H 1.0272 -0.0222 0.0738 0.1238 0.5000 Uiso R . 6
H573 H 1.0573 -0.0059 0.1573 0.1238 0.5000 Uiso R . 6
H581 H 0.9017 0.0508 0.2082 0.1114 0.5000 Uiso R . 5
H582 H 0.8889 0.1501 0.2533 0.1114 0.5000 Uiso R . 5
H591 H 1.0986 0.1837 0.1712 0.0962 0.5000 Uiso R . 5
H592 H 0.9375 0.2040 0.1525 0.0962 0.5000 Uiso R . 5
H601 H 1.0331 0.1067 0.0547 0.0935 0.5000 Uiso R . 5
H602 H 0.8982 0.0530 0.0840 0.0936 0.5000 Uiso R . 5
H603 H 1.0914 -0.0416 0.0711 0.1238 0.5000 Uiso . . 5
H604 H 1.1877 0.0360 0.1214 0.1238 0.5000 Uiso . . 5
H605 H 1.0611 -0.0184 0.1534 0.1238 0.5000 Uiso . . 5
H471 H 0.5357 -0.1829 0.4859 0.0545 1.0000 Uiso R . .

loop_
_atom_site_aniso_label
_atom_site_aniso_U_11
_atom_site_aniso_U_22
_atom_site_aniso_U_33
_atom_site_aniso_U_23
_atom_site_aniso_U_13
_atom_site_aniso_U_12
Ru1 0.0311(2) 0.0504(2) 0.02454(18) 0.00425(16) -0.00537(14) -0.00185(17)
Ru2 0.02554(18) 0.03208(19) 0.0412(2) -0.00303(16) -0.00340(15) -0.00333(14)
Cl1 0.0369(6) 0.0579(7) 0.0386(6) 0.0057(5) -0.0017(5) -0.0056(5)
Cl2 0.0303(5) 0.0463(7) 0.0496(7) 0.0009(5) -0.0063(5) 0.0018(5)
O11 0.0361(17) 0.053(2) 0.0300(16) 0.0050(14) -0.0070(13) -0.0031(15)
O21 0.0404(18) 0.055(2) 0.0286(16) 0.0015(14) -0.0067(14) 0.0048(15)
O31 0.047(2) 0.066(2) 0.0314(17) 0.0019(17) -0.0058(15) -0.0047(18)
O12 0.0324(16) 0.0364(17) 0.0451(19) -0.0058(14) 0.0001(14) -0.0076(14)
O22 0.0326(16) 0.0370(17) 0.0429(18) -0.0019(14) -0.0030(14) -0.0061(14)
O32 0.0415(19) 0.0396(18) 0.052(2) -0.0037(16) -0.0049(16) -0.0059(15)
O42 0.063(3) 0.068(3) 0.056(2) 0.001(2) 0.003(2) -0.002(2)
C1 0.037(3) 0.055(3) 0.029(2) 0.006(2) -0.0066(19) 0.002(2)
C2 0.040(3) 0.060(3) 0.025(2) 0.007(2) -0.0072(19) -0.003(2)
C3 0.043(3) 0.056(3) 0.024(2) 0.003(2) -0.0034(19) 0.002(2)
C4 0.033(2) 0.052(3) 0.029(2) 0.003(2) -0.0085(18) -0.002(2)
C5 0.035(2) 0.050(3) 0.031(2) 0.004(2) -0.0064(18) -0.004(2)
C6 0.031(2) 0.055(3) 0.028(2) 0.005(2) -0.0046(18) 0.000(2)
C7 0.040(3) 0.049(3) 0.049(3) 0.006(2) -0.007(2) -0.001(2)
C8 0.054(3) 0.067(4) 0.057(3) 0.003(3) -0.016(3) 0.008(3)
C9 0.053(3) 0.056(3) 0.051(3) 0.007(3) -0.004(2) -0.003(3)
C10 0.043(3) 0.055(3) 0.041(3) -0.001(2) -0.007(2) -0.002(2)
C11 0.035(2) 0.056(3) 0.029(2) 0.007(2) -0.0030(18) -0.001(2)
C12 0.036(2) 0.055(3) 0.029(2) 0.004(2) -0.0048(19) -0.004(2)
C13 0.034(2) 0.058(3) 0.032(2) 0.001(2) -0.0036(19) -0.002(2)
C14 0.041(3) 0.061(3) 0.027(2) 0.005(2) -0.0044(19) -0.005(2)
C15 0.036(2) 0.062(3) 0.033(2) 0.011(2) -0.0047(19) -0.006(2)
C16 0.045(3) 0.069(4) 0.032(2) 0.012(2) -0.008(2) -0.006(3)
C17 0.048(3) 0.067(4) 0.042(3) 0.014(3) -0.006(2) 0.005(3)
C18 0.050(3) 0.062(3) 0.045(3) 0.013(3) -0.006(2) 0.004(3)
C19 0.047(3) 0.060(3) 0.034(3) 0.008(2) -0.010(2) -0.003(2)
C20 0.037(3) 0.059(3) 0.032(2) 0.007(2) -0.006(2) -0.004(2)
C21 0.052(3) 0.057(3) 0.038(3) -0.005(2) -0.004(2) -0.003(3)
C32 0.027(2) 0.033(2) 0.043(3) -0.0006(19) -0.0035(18) -0.0035(18)
C33 0.025(2) 0.038(2) 0.046(3) -0.001(2) -0.0043(19) -0.0005(18)
C34 0.029(2) 0.039(3) 0.041(3) 0.001(2) -0.0055(19) -0.0032(19)
C35 0.029(2) 0.041(3) 0.040(3) -0.007(2) -0.0038(19) -0.0029(19)
C36 0.031(2) 0.034(2) 0.047(3) -0.009(2) -0.005(2) -0.0010(19)
C37 0.033(2) 0.031(2) 0.051(3) -0.001(2) -0.005(2) -0.0026(19)
C38 0.034(2) 0.038(3) 0.045(3) 0.001(2) -0.003(2) -0.004(2)
C39 0.035(3) 0.057(3) 0.049(3) 0.004(2) -0.001(2) -0.008(2)
C40 0.043(3) 0.049(3) 0.053(3) 0.007(2) -0.005(2) 0.001(2)
C41 0.032(2) 0.050(3) 0.049(3) -0.005(2) -0.003(2) -0.005(2)
C42 0.032(2) 0.038(3) 0.047(3) -0.003(2) 0.000(2) 0.000(2)
C43 0.035(2) 0.032(2) 0.049(3) -0.001(2) -0.006(2) -0.0034(19)
C44 0.033(2) 0.035(2) 0.049(3) 0.001(2) -0.005(2) -0.0018(19)
C45 0.033(2) 0.036(3) 0.052(3) -0.004(2) -0.007(2) -0.002(2)
C46 0.033(2) 0.040(2) 0.054(2) 0.0060(19) -0.0081(18) -0.0075(18)
C47 0.034(2) 0.047(2) 0.052(2) 0.011(2) -0.0108(19) -0.0145(18)
C48 0.040(3) 0.040(3) 0.066(3) 0.005(2) -0.006(2) -0.005(2)
C49 0.046(3) 0.047(3) 0.053(3) 0.006(3) 0.000(2) -0.007(2)
C50 0.042(3) 0.042(3) 0.052(3) -0.001(2) -0.002(2) -0.007(2)
C51 0.033(2) 0.036(2) 0.054(3) 0.001(2) -0.006(2) -0.0033(19)
C52 0.045(3) 0.048(3) 0.047(3) -0.008(2) -0.002(2) -0.002(2)
C53 0.050(3) 0.056(3) 0.051(3) -0.002(3) 0.001(2) -0.003(3)
C57 0.075(5) 0.113(7) 0.122(7) 0.013(6) 0.005(5) -0.003(5)

loop_
_atom_type_symbol
_atom_type_scat_dispersion_real
_atom_type_scat_dispersion_imag
_atom_type_scat_Cromer_Mann_a1
_atom_type_scat_Cromer_Mann_b1
_atom_type_scat_Cromer_Mann_a2
_atom_type_scat_Cromer_Mann_b2
_atom_type_scat_Cromer_Mann_a3
_atom_type_scat_Cromer_Mann_b3
_atom_type_scat_Cromer_Mann_a4
_atom_type_scat_Cromer_Mann_b4
_atom_type_scat_Cromer_Mann_c
_atom_type_scat_source
C 0.0033 0.0016 2.3100 20.8439 1.0200 10.2075 1.5886 0.5687 0.8650 51.6512 0.2156 'International Tables Vol C 4.2.6.8 and 6.1.1.4'
H 0.0000 0.0000 0.4930 10.5109 0.3229 26.1257 0.1402 3.1424 0.0408 57.7998 0.0030 'International Tables Vol C 4.2.6.8 and 6.1.1.4'
N 0.0061 0.0033 12.2126 0.0057 3.1322 9.8933 2.0125 28.9975 1.1663 0.5826 -11.5290 'International Tables Vol C 4.2.6.8 and 6.1.1.4'
O 0.0106 0.0060 3.0485 13.2771 2.2868 5.7011 1.5463 0.3239 0.8670 32.9089 0.2508 'International Tables Vol C 4.2.6.8 and 6.1.1.4'
Cl 0.1484 0.1585 11.4604 0.0104 7.1964 1.1662 6.2556 18.5194 1.6455 47.7784 -9.5574 'International Tables Vol C 4.2.6.8 and 6.1.1.4'
Ru -1.2594 0.8363 19.2674 0.8085 12.9182 8.4347 4.8634 24.7997 1.5676 94.2928 5.3787 'International Tables Vol C 4.2.6.8 and 6.1.1.4'

loop_
_geom_angle_atom_site_label_1
_geom_angle_atom_site_label_2
_geom_angle_atom_site_label_3
_geom_angle
_geom_angle_publ_flag
Cl1 Ru1 O11 85.98(9) yes
Cl1 Ru1 O21 83.62(10) yes
O11 Ru1 O21 88.53(13) yes
Cl1 Ru1 C1 115.64(13) yes
O11 Ru1 C1 158.14(16) yes
O21 Ru1 C1 90.59(15) yes
Cl1 Ru1 C2 91.13(14) yes
O11 Ru1 C2 152.97(17) yes
O21 Ru1 C2 117.89(17) yes
C1 Ru1 C2 38.15(18) yes
Cl1 Ru1 C3 93.00(14) yes
O11 Ru1 C3 115.07(16) yes
O21 Ru1 C3 155.94(17) yes
C1 Ru1 C3 69.36(18) yes
C2 Ru1 C3 38.18(19) yes
Cl1 Ru1 C4 119.90(13) yes
O11 Ru1 C4 89.95(15) yes
O21 Ru1 C4 156.26(16) yes
C1 Ru1 C4 82.15(18) yes
C2 Ru1 C4 68.30(19) yes
Cl1 Ru1 C5 157.44(13) yes
O11 Ru1 C5 93.35(15) yes
O21 Ru1 C5 118.92(16) yes
C1 Ru1 C5 68.10(18) yes
C2 Ru1 C5 79.27(18) yes
Cl1 Ru1 C6 152.89(13) yes
O11 Ru1 C6 120.70(15) yes
O21 Ru1 C6 91.73(15) yes
C1 Ru1 C6 37.49(18) yes
C2 Ru1 C6 67.47(18) yes
C3 Ru1 C4 37.32(18) yes
C3 Ru1 C5 66.86(18) yes
C4 Ru1 C5 37.55(17) yes
C3 Ru1 C6 80.46(18) yes
C4 Ru1 C6 68.85(18) yes
C5 Ru1 C6 37.86(18) yes
Cl2 Ru2 O12 84.92(10) yes
Cl2 Ru2 O22 86.11(9) yes
O12 Ru2 O22 88.06(12) yes
Cl2 Ru2 C32 117.26(13) yes
O12 Ru2 C32 88.18(15) yes
O22 Ru2 C32 155.86(15) yes
Cl2 Ru2 C33 155.06(13) yes
O12 Ru2 C33 89.98(15) yes
O22 Ru2 C33 118.16(15) yes
C32 Ru2 C33 38.01(17) yes
Cl2 Ru2 C34 157.18(13) yes
O12 Ru2 C34 117.76(16) yes
O22 Ru2 C34 91.88(15) yes
C32 Ru2 C34 69.01(17) yes
C33 Ru2 C34 38.03(17) yes
Cl2 Ru2 C35 118.94(13) yes
O12 Ru2 C35 156.09(15) yes
O22 Ru2 C35 91.94(15) yes
C32 Ru2 C35 82.11(17) yes
C33 Ru2 C35 69.01(17) yes
Cl2 Ru2 C36 92.96(13) yes
O12 Ru2 C36 153.15(16) yes
O22 Ru2 C36 118.56(16) yes
C32 Ru2 C36 69.00(17) yes
C33 Ru2 C36 80.72(17) yes
Cl2 Ru2 C37 92.08(13) yes
O12 Ru2 C37 115.52(16) yes
O22 Ru2 C37 156.13(16) yes
C32 Ru2 C37 38.29(17) yes
C33 Ru2 C37 68.19(17) yes
C34 Ru2 C35 38.33(17) yes
C34 Ru2 C36 68.09(18) yes
C35 Ru2 C36 37.44(18) yes
C34 Ru2 C37 80.65(18) yes
C35 Ru2 C37 68.17(18) yes
C36 Ru2 C37 37.69(18) yes
Ru1 O11 C11 123.0(3) yes
Ru1 O21 C13 128.5(3) yes
C22 O41 C23 117.3(11) yes
C27 O51 C28 108.4(12) yes
Ru2 O12 C42 128.6(3) yes
Ru2 O22 C44 123.1(3) yes
C53 O42 C58 107.3(8) yes
Ru1 C1 C2 69.2(3) yes
Ru1 C1 C6 70.5(3) yes
C2 C1 C6 116.5(5) yes
Ru1 C1 C7 124.5(3) yes
C2 C1 C7 124.4(5) yes
C6 C1 C7 118.6(4) yes
Ru1 C2 C1 72.6(3) yes
Ru1 C2 C3 71.9(3) yes
C1 C2 C3 122.6(5) yes
Ru1 C2 H21 129.3 no
C1 C2 H21 118.7 no
C3 C2 H21 118.7 no
Ru1 C3 C2 69.9(3) yes
Ru1 C3 C4 72.9(3) yes
C2 C3 C4 120.7(5) yes
Ru1 C3 H31 130.1 no
C2 C3 H31 119.6 no
C4 C3 H31 119.7 no
Ru1 C4 C3 69.8(3) yes
Ru1 C4 C5 69.0(3) yes
C3 C4 C5 116.1(5) yes
Ru1 C4 C10 126.3(3) yes
C3 C4 C10 121.5(4) yes
C5 C4 C10 122.1(4) yes
Ru1 C5 C4 73.4(3) yes
Ru1 C5 C6 71.8(3) yes
C4 C5 C6 123.8(5) yes
Ru1 C5 H51 129.8 no
C4 C5 H51 118.2 no
C6 C5 H51 118.0 no
Ru1 C6 C5 70.4(3) yes
Ru1 C6 C1 72.0(3) yes
C5 C6 C1 120.3(4) yes
Ru1 C6 H61 130.5 no
C5 C6 H61 119.9 no
C1 C6 H61 119.8 no
C1 C7 C8 105.6(4) yes
C1 C7 C9 115.2(5) yes
C8 C7 C9 108.6(5) yes
C1 C7 H71 109.5 no
C8 C7 H71 109.8 no
C9 C7 H71 108.1 no
C7 C8 H81 106.8 no
C7 C8 H82 108.4 no
H81 C8 H82 111.2 no
C7 C8 H83 110.1 no
H81 C8 H83 110.9 no
H82 C8 H83 109.4 no
C7 C9 H91 110.5 no
C7 C9 H92 107.8 no
H91 C9 H92 109.5 no
C7 C9 H93 110.2 no
H91 C9 H93 109.3 no
H92 C9 H93 109.6 no
C4 C10 H101 107.7 no
C4 C10 H102 110.0 no
H101 C10 H102 109.9 no
C4 C10 H103 109.9 no
H101 C10 H103 109.9 no
H102 C10 H103 109.5 no
O11 C11 C12 130.1(5) yes
O11 C11 C20 123.1(5) yes
C12 C11 C20 106.9(4) yes
C11 C12 C13 123.9(4) yes
C11 C12 C14 109.4(4) yes
C13 C12 C14 126.7(5) yes
C12 C13 O21 124.2(5) yes
C12 C13 C21 115.5(4) yes
O21 C13 C21 120.3(5) yes
C12 C14 O31 129.4(5) yes
C12 C14 C15 105.8(4) yes
O31 C14 C15 124.7(4) yes
C14 C15 C16 130.4(5) yes
C14 C15 C20 109.6(4) yes
C16 C15 C20 119.9(5) yes
C15 C16 C17 118.7(5) yes
C15 C16 H161 119.9 no
C17 C16 H161 121.3 no
C16 C17 C18 120.7(5) yes
C16 C17 H171 120.2 no
C18 C17 H171 119.0 no
C17 C18 C19 119.9(5) yes
C17 C18 H181 119.8 no
C19 C18 H181 120.4 no
C18 C19 C20 118.7(5) yes
C18 C19 H191 121.1 no
C20 C19 H191 120.1 no
C11 C20 C15 108.2(5) yes
C11 C20 C19 129.7(4) yes
C15 C20 C19 122.0(5) yes
C13 C21 C27 142.9(9) yes
C13 C21 H211 109.0 no
C27 C21 H211 108.0 no
C21 C22 O41 133.7(11) yes
C21 C22 H221 112.9 no
O41 C22 H221 113.4 no
O41 C23 C24 124.8(12) yes
O41 C23 H231 88.9 no
C24 C23 H231 88.6 no
O41 C23 H232 118.0 no
C24 C23 H232 117.2 no
H231 C23 H232 90.2 no
C23 C24 C25 133.1(13) yes
C23 C24 H241 88.4 no
C25 C24 H241 88.9 no
C23 C24 H242 114.4 no
C25 C24 H242 112.4 no
H241 C24 H242 90.6 no
C24 C25 C26 105.2(11) yes
C24 C25 H251 99.1 no
C26 C25 H251 154.1 no
C24 C25 H252 93.2 no
C26 C25 H252 93.6 no
H251 C25 H252 93.8 no
C25 C26 H261 109.8 no
C25 C26 H262 109.9 no
H261 C26 H262 109.9 no
C25 C26 H263 106.7 no
H261 C26 H263 109.9 no
H262 C26 H263 110.6 no
C21 C27 O51 106.5(13) yes
C21 C27 H271 125.7 no
O51 C27 H271 127.7 no
O51 C28 C29 108.7(12) yes
O51 C28 H281 109.7 no
C29 C28 H281 109.8 no
O51 C28 H282 110.3 no
C29 C28 H282 110.5 no
H281 C28 H282 107.8 no
C28 C29 C30 107.7(11) yes
C28 C29 H291 110.9 no
C30 C29 H291 109.4 no
C28 C29 H292 108.5 no
C30 C29 H292 110.0 no
H291 C29 H292 110.2 no
C29 C30 C31 106.2(11) yes
C29 C30 H301 112.4 no
C31 C30 H301 109.9 no
C29 C30 H302 109.0 no
C31 C30 H302 109.2 no
H301 C30 H302 110.0 no
C30 C31 H311 103.6 no
C30 C31 H312 104.1 no
H311 C31 H312 109.5 no
C30 C31 H313 129.3 no
H311 C31 H313 104.8 no
H312 C31 H313 104.8 no
Ru2 C32 C33 69.7(2) yes
Ru2 C32 C37 69.8(2) yes
C33 C32 C37 116.7(4) yes
Ru2 C32 C38 124.3(3) yes
C33 C32 C38 118.8(4) yes
C37 C32 C38 124.0(4) yes
Ru2 C33 C32 72.3(3) yes
Ru2 C33 C34 69.8(3) yes
C32 C33 C34 120.9(4) yes
Ru2 C33 H331 131.3 no
C32 C33 H331 119.5 no
C34 C33 H331 119.6 no
Ru2 C34 C33 72.2(3) yes
Ru2 C34 C35 72.7(3) yes
C33 C34 C35 121.8(5) yes
Ru2 C34 H341 128.4 no
C33 C34 H341 119.1 no
C35 C34 H341 119.1 no
Ru2 C35 C34 69.0(3) yes
Ru2 C35 C36 71.2(3) yes
C34 C35 C36 118.0(4) yes
Ru2 C35 C41 129.1(3) yes
C34 C35 C41 120.2(5) yes
C36 C35 C41 121.7(4) yes
Ru2 C36 C35 71.4(3) yes
Ru2 C36 C37 70.8(3) yes
C35 C36 C37 120.8(4) yes
Ru2 C36 H361 131.1 no
C35 C36 H361 119.6 no
C37 C36 H361 119.6 no
Ru2 C37 C32 71.9(3) yes
Ru2 C37 C36 71.5(3) yes
C32 C37 C36 121.8(5) yes
Ru2 C37 H371 130.3 no
C32 C37 H371 119.0 no
C36 C37 H371 119.2 no
C32 C38 C39 108.9(4) yes
C32 C38 C40 115.1(4) yes
C39 C38 C40 112.7(4) yes
C32 C38 H381 106.3 no
C39 C38 H381 108.2 no
C40 C38 H381 105.2 no
C38 C39 H391 107.8 no
C38 C39 H392 108.9 no
H391 C39 H392 109.7 no
C38 C39 H393 109.9 no
H391 C39 H393 110.3 no
H392 C39 H393 110.2 no
C38 C40 H401 108.2 no
C38 C40 H402 109.2 no
H401 C40 H402 110.1 no
C38 C40 H403 108.6 no
H401 C40 H403 110.1 no
H402 C40 H403 110.6 no
C35 C41 H411 110.6 no
C35 C41 H412 109.2 no
H411 C41 H412 109.2 no
C35 C41 H413 109.2 no
H411 C41 H413 109.2 no
H412 C41 H413 109.5 no
O12 C42 C43 124.3(4) yes
O12 C42 C52 115.8(4) yes
C43 C42 C52 119.9(4) yes
C42 C43 C44 124.1(4) yes
C42 C43 C45 128.3(5) yes
C44 C43 C45 107.4(4) yes
C43 C44 O22 129.8(4) yes
C43 C44 C51 107.7(4) yes
O22 C44 C51 122.4(4) yes
C43 C45 O32 129.2(5) yes
C43 C45 C46 107.3(4) yes
O32 C45 C46 123.3(4) yes
C45 C46 C47 129.9(5) yes
C45 C46 C51 108.7(4) yes
C47 C46 C51 121.3(5) yes
C46 C47 C48 116.3(5) yes
C46 C47 H471 121.8 no
C48 C47 H471 121.9 no
C47 C48 C49 122.2(5) yes
C47 C48 H481 118.4 no
C49 C48 H481 119.4 no
C48 C49 C50 120.2(5) yes
C48 C49 H491 118(4) no
C50 C49 H491 122(4) no
C49 C50 C51 117.9(5) yes
C49 C50 H501 122.4 no
C51 C50 H501 119.6 no
C44 C51 C46 108.9(4) yes
C44 C51 C50 129.4(4) yes
C46 C51 C50 121.7(4) yes
C42 C52 C53 119.7(5) yes
C42 C52 H521 118.4 no
C53 C52 H521 121.8 no
O42 C53 C52 124.6(5) yes
O42 C53 H531 116.7 no
C52 C53 H531 118.7 no
O42 C54 C55 116.5(11) yes
O42 C54 H541 106.3 no
C55 C54 H541 106.2 no
O42 C54 H542 121.4 no
C55 C54 H542 99.0 no
H541 C54 H542 106.3 no
C54 C55 C56 99.5(11) yes
C54 C55 H551 111.2 no
C56 C55 H551 111.8 no
C54 C55 H552 110.3 no
C56 C55 H552 111.3 no
H551 C55 H552 112.2 no
C55 C56 C57 103.9(10) yes
C55 C56 H561 112.9 no
C57 C56 H561 111.6 no
C55 C56 H562 108.5 no
C57 C56 H562 110.4 no
H561 C56 H562 109.5 no
C56 C57 H571 110.0 no
C56 C57 H572 109.4 no
H571 C57 H572 109.2 no
C56 C57 H573 109.7 no
H571 C57 H573 109.4 no
H572 C57 H573 109.1 no
O42 C58 C59 110.2(13) yes
O42 C58 H581 109.7 no
C59 C58 H581 109.4 no
O42 C58 H582 109.0 no
C59 C58 H582 109.0 no
H581 C58 H582 109.5 no
C58 C59 C60 107.9(13) yes
C58 C59 H591 109.6 no
C60 C59 H591 108.5 no
C58 C59 H592 111.3 no
C60 C59 H592 109.0 no
H591 C59 H592 110.5 no
C59 C60 H601 109.7 no
C59 C60 H602 110.6 no
H601 C60 H602 108.8 no

loop_
_geom_bond_atom_site_label_1
_geom_bond_atom_site_label_2
_geom_bond_distance
_geom_bond_publ_flag
Ru1 Cl1 2.4072(12) yes
Ru1 O11 2.083(3) yes
Ru1 O21 2.079(3) yes
Ru1 C1 2.192(5) yes
Ru1 C2 2.147(4) yes
Ru1 C3 2.173(4) yes
Ru1 C4 2.213(5) yes
Ru1 C5 2.156(5) yes
Ru1 C6 2.174(4) yes
Ru2 Cl2 2.3969(12) yes
Ru2 O12 2.068(3) yes
Ru2 O22 2.092(3) yes
Ru2 C32 2.188(4) yes
Ru2 C33 2.155(4) yes
Ru2 C34 2.124(4) yes
Ru2 C35 2.173(4) yes
Ru2 C36 2.171(4) yes
Ru2 C37 2.161(4) yes
O11 C11 1.245(5) yes
O21 C13 1.257(5) yes
O31 C14 1.228(6) yes
O41 C22 1.358(15) yes
O41 C23 1.383(17) yes
O51 C27 1.394(19) yes
O51 C28 1.343(18) yes
O12 C42 1.271(5) yes
O22 C44 1.251(5) yes
O32 C45 1.218(6) yes
O42 C53 1.349(7) yes
O42 C58 1.308(17) yes
C1 C2 1.419(7) yes
C1 C6 1.403(7) yes
C1 C7 1.498(7) yes
C2 C3 1.413(7) yes
C2 H21 0.950 no
C3 C4 1.404(7) yes
C3 H31 0.950 no
C4 C5 1.407(7) yes
C4 C10 1.492(7) yes
C5 C6 1.405(7) yes
C5 H51 0.950 no
C6 H61 0.950 no
C7 C8 1.502(7) yes
C7 C9 1.509(7) yes
C7 H71 0.983 no
C8 H81 0.970 no
C8 H82 0.948 no
C8 H83 0.959 no
C9 H91 0.957 no
C9 H92 0.967 no
C9 H93 0.951 no
C10 H101 0.944 no
C10 H102 0.950 no
C10 H103 0.950 no
C11 C12 1.438(7) yes
C11 C20 1.479(7) yes
C12 C13 1.403(7) yes
C12 C14 1.450(6) yes
C13 C21 1.448(7) yes
C14 C15 1.478(8) yes
C15 C16 1.392(7) yes
C15 C20 1.398(7) yes
C16 C17 1.406(8) yes
C16 H161 0.917 no
C17 C18 1.402(8) yes
C17 H171 0.951 no
C18 C19 1.407(7) yes
C18 H181 0.934 no
C19 C20 1.374(7) yes
C19 H191 0.915 no
C21 C27 1.435(17) yes
C21 H211 0.950 no
C22 H221 0.957 no
C23 C24 1.4999(10) yes
C23 H231 0.950 no
C23 H232 0.925 no
C24 C25 1.5000(10) yes
C24 H241 0.950 no
C24 H242 0.927 no
C25 C26 1.4999(10) yes
C25 H251 0.985 no
C25 H252 0.950 no
C26 H261 0.960 no
C26 H262 0.963 no
C26 H263 0.959 no
C27 H271 0.958 no
C28 C29 1.5000(10) yes
C28 H281 0.959 no
C28 H282 0.963 no
C29 C30 1.4999(10) yes
C29 H291 0.992 no
C29 H292 0.979 no
C30 C31 1.5000(10) yes
C30 H301 0.980 no
C30 H302 0.979 no
C31 H311 0.950 no
C31 H312 0.950 no
C31 H313 0.926 no
C32 C33 1.415(7) yes
C32 C37 1.427(6) yes
C32 C38 1.490(7) yes
C33 C34 1.394(7) yes
C33 H331 0.950 no
C34 C35 1.411(7) yes
C34 H341 0.950 no
C35 C36 1.394(7) yes
C35 C41 1.488(7) yes
C36 C37 1.399(7) yes
C36 H361 0.950 no
C37 H371 0.950 no
C38 C39 1.520(6) yes
C38 C40 1.510(7) yes
C38 H381 0.976 no
C39 H391 0.961 no
C39 H392 0.963 no
C39 H393 0.959 no
C40 H401 0.960 no
C40 H402 0.973 no
C40 H403 0.957 no
C41 H411 0.953 no
C41 H412 0.950 no
C41 H413 0.950 no
C42 C43 1.385(7) yes
C42 C52 1.445(7) yes
C43 C44 1.431(7) yes
C43 C45 1.469(6) yes
C44 C51 1.474(7) yes
C45 C46 1.463(7) yes
C46 C47 1.418(6) yes
C46 C51 1.390(7) yes
C47 C48 1.394(8) yes
C47 H471 0.950 no
C48 C49 1.396(8) yes
C48 H481 0.940 no
C49 C50 1.412(7) yes
C49 H491 0.89(6) no
C50 C51 1.379(7) yes
C50 H501 0.927 no
C52 C53 1.340(8) yes
C52 H521 0.919 no
C53 H531 0.940 no
C54 C55 1.4997(10) yes
C54 H541 0.950 no
C54 H542 0.931 no
C55 C56 1.4997(10) yes
C55 H551 0.950 no
C55 H552 0.950 no
C56 C57 1.4999(10) yes
C56 H561 0.950 no
C56 H562 0.950 no
C57 H571 0.950 no
C57 H572 0.954 no
C57 H573 0.951 no
C58 C59 1.5001(10) yes
C58 H581 0.950 no
C58 H582 0.950 no
C59 C60 1.4999(10) yes
C59 H591 0.981 no
C59 H592 0.973 no
C60 H601 0.972 no
C60 H602 0.974 no

loop_
_geom_hbond_atom_site_label_D
_geom_hbond_atom_site_label_H
_geom_hbond_atom_site_label_A
_geom_hbond_site_symmetry_A
_geom_hbond_angle_DHA
_geom_hbond_distance_DH
_geom_hbond_distance_HA
_geom_hbond_distance_DA
_geom_hbond_publ_flag
C6 H61 O31 2_667 125.15(14) 0.950 2.533 3.176(11) yes
C21 H211 O41 . 131.7(4) 0.950 1.792 2.526(11) yes
C21 H211 C28 . 121.5(6) 0.950 1.583 2.231(11) yes
C21 H212 O31 . 129.8(4) 0.950 2.100 2.804(11) yes
O51 H231 C31 2_677 162.7(15) 1.099 1.849 2.917(11) yes
C23 H232 C27 . 122.9(8) 0.925 1.634 2.273(11) yes
C26 H261 C58 1_566 124.1(8) 0.960 1.651 2.328(11) yes
C26 H262 C30 2_677 135.8(7) 0.963 1.570 2.358(11) yes
C26 H263 C57 1_566 142.2(4) 0.959 2.522 3.332(11) yes
C26 H263 C60 1_566 123.1(7) 0.959 1.650 2.317(11) yes
C27 H271 O31 . 127.9(6) 0.958 1.634 2.348(11) yes
C22 H281 C31 2_677 166.0(13) 1.112 2.331 3.421(11) yes
C29 H291 C30 2_677 138.4(8) 0.992 1.720 2.548(11) yes
C31 H311 O41 2_677 148.9(7) 0.950 1.689 2.550(11) yes
C31 H311 C28 2_677 139.9(8) 0.950 1.810 2.609(11) yes
C31 H311 C29 2_677 128.1(7) 0.950 1.600 2.310(11) yes
C31 H311 C30 2_677 135.4(7) 0.950 2.054 2.811(11) yes
C31 H312 C25 2_677 138.4(6) 0.950 2.105 2.885(11) yes
C31 H313 C56 1_466 162.4(5) 0.926 2.502 3.396(11) yes
C31 H313 C57 1_466 150.3(3) 0.926 2.520 3.355(11) yes
C33 H331 O32 2_756 128.55(14) 0.950 2.445 3.127(11) yes
C52 H521 O32 . 127.43(15) 0.919 2.322 2.971(11) yes
C56 H561 C26 1_544 136.3(4) 0.950 2.505 3.259(11) yes
C60 H561 C54 . 122.5(11) 0.875 2.269 2.837(11) yes
C59 H561 C60 . 123.7(19) 0.825 0.875 1.500(11) yes
C57 H573 O42 . 126.5(2) 0.951 2.338 3.003(11) yes
C58 H581 C25 1_544 130.0(6) 0.950 2.210 2.913(11) yes
C59 H591 C55 . 132.6(9) 0.981 1.202 2.002(11) yes
C60 H602 C26 1_544 122.4(7) 0.974 1.644 2.317(11) yes
C60 H602 C31 2_666 164.9(5) 0.974 2.480 3.430(11) yes
